data_7056573
loop_
_publ_author_name
'Ghosh, Sirina'
'Das, Sarasija'
'Kumar, Neha Rani'
'Agrawal, Abhijeet R.'
'Zade, Sanjio S.'

_publ_section_title
;
 Effect of heteroatom (S/Se) juggling in donor-acceptor-donor (D-A-D)
 fused systems: synthesis and electrochemical polymerization
;
_journal_name_full 'New J. Chem.'
_journal_paper_doi 10.1039/C7NJ02394D
_journal_year 2017
_chemical_formula_moiety 'C22 H22 N4 S Se2'
_chemical_formula_sum 'C22 H22 N4 S Se2'
_chemical_formula_weight 532.42
_chemical_name_systematic SebdtSe
_space_group_crystal_system monoclinic
_space_group_IT_number 15
_space_group_name_Hall '-C 2yc'
_space_group_name_H-M_alt 'C 1 2/c 1'
_symmetry_space_group_name_Hall '-C 2yc'
_symmetry_space_group_name_H-M 'C 1 2/c 1'
_atom_sites_solution_hydrogens geom
_atom_sites_solution_primary direct
_atom_sites_solution_secondary difmap
_audit_creation_date 2014-08-11
_audit_creation_method
;
  Olex2 1.2-ac2
  (compiled 2012.03.27 svn.r2268, GUI svn.r4156)
;
_audit_update_record
;
2015-07-14 deposited with the CCDC.
2017-08-31 downloaded from the CCDC.
;
_cell_angle_alpha 90.00
_cell_angle_beta 120.284(7)
_cell_angle_gamma 90.00
_cell_formula_units_Z 8
_cell_length_a 24.2226(12)
_cell_length_b 7.8812(3)
_cell_length_c 25.4161(13)
_cell_measurement_reflns_used 4324
_cell_measurement_temperature 100.00(10)
_cell_measurement_theta_max 27.8080
_cell_measurement_theta_min 2.7570
_cell_volume 4189.9(5)
_computing_cell_refinement
;
CrysAlisPro, Agilent Technologies,
Version 1.171.37.33c (release 11-04-2014 CrysAlis171 .NET)
(compiled Apr 11 2014,15:12:41)
;
_computing_data_collection
;
CrysAlisPro, Agilent Technologies,
Version 1.171.37.33c (release 11-04-2014 CrysAlis171 .NET)
(compiled Apr 11 2014,15:12:41)
;
_computing_data_reduction
;
CrysAlisPro, Agilent Technologies,
Version 1.171.37.33c (release 11-04-2014 CrysAlis171 .NET)
(compiled Apr 11 2014,15:12:41)
;
_computing_molecular_graphics
;
O. V. Dolomanov, L. J. Bourhis, R. J. Gildea, J. A. K. Howard and H. Puschmann,
OLEX2: a complete structure solution, refinement and analysis program.
J. Appl. Cryst. (2009). 42, 339-341.
;
_computing_publication_material
;
O. V. Dolomanov, L. J. Bourhis, R. J. Gildea, J. A. K. Howard and H. Puschmann,
OLEX2: a complete structure solution, refinement and analysis program.
J. Appl. Cryst. (2009). 42, 339-341.
;
_computing_structure_refinement
;
SHELXL, G.M. Sheldrick, Acta Cryst.
(2008). A64, 112-122
;
_computing_structure_solution
;
SHELXS, G.M. Sheldrick, Acta Cryst.
(2008). A64, 112-122
;
_diffrn_ambient_environment N~2~
_diffrn_ambient_temperature 100.00(10)
_diffrn_detector 'CCD plate'
_diffrn_detector_area_resol_mean 7.9580
_diffrn_detector_type Eos
_diffrn_measured_fraction_theta_full 0.9983
_diffrn_measured_fraction_theta_max 0.9983
_diffrn_measurement_details
;
#__ type_ start__ end____ width___ exp.time_
  1 omega   17.00   98.00   1.0000   25.0000
omega____ theta____ kappa____ phi______ frames
    -       27.3512   38.0000  -90.0000 81

#__ type_ start__ end____ width___ exp.time_
  2 omega   75.00  119.00   1.0000   25.0000
omega____ theta____ kappa____ phi______ frames
    -       27.3512  178.0000  -30.0000 44

#__ type_ start__ end____ width___ exp.time_
  3 omega   77.00  116.00   1.0000   25.0000
omega____ theta____ kappa____ phi______ frames
    -       27.3512  178.0000   60.0000 39

#__ type_ start__ end____ width___ exp.time_
  4 omega  -36.00   69.00   1.0000   25.0000
omega____ theta____ kappa____ phi______ frames
    -       27.3512  -38.0000   90.0000 105
;
_diffrn_measurement_device 'four-circle diffractometer'
_diffrn_measurement_device_type 'SuperNova, Dual, Cu at zero, Eos'
_diffrn_measurement_method '\w scans'
_diffrn_orient_matrix_UB_11 0.0195643000
_diffrn_orient_matrix_UB_12 -0.0128054000
_diffrn_orient_matrix_UB_13 -0.0130504000
_diffrn_orient_matrix_UB_21 0.0269901000
_diffrn_orient_matrix_UB_22 -0.0110672000
_diffrn_orient_matrix_UB_23 0.0295173000
_diffrn_orient_matrix_UB_31 -0.0062134000
_diffrn_orient_matrix_UB_32 -0.0883713000
_diffrn_orient_matrix_UB_33 -0.0018253000
_diffrn_radiation_monochromator mirror
_diffrn_radiation_probe x-ray
_diffrn_radiation_type 'Mo K\a'
_diffrn_radiation_wavelength 0.71073
_diffrn_reflns_av_R_equivalents 0.0223
_diffrn_reflns_av_unetI/netI 0.0354
_diffrn_reflns_limit_h_max 31
_diffrn_reflns_limit_h_min -30
_diffrn_reflns_limit_k_max 7
_diffrn_reflns_limit_k_min -10
_diffrn_reflns_limit_l_max 33
_diffrn_reflns_limit_l_min -22
_diffrn_reflns_number 8297
_diffrn_reflns_theta_full 28.15
_diffrn_reflns_theta_max 28.15
_diffrn_reflns_theta_min 1.86
_diffrn_source 'SuperNova (Mo) X-ray Source'
_exptl_absorpt_coefficient_mu 3.647
_exptl_absorpt_correction_T_max 1.00000
_exptl_absorpt_correction_T_min 0.63590
_exptl_absorpt_correction_type multi-scan
_exptl_absorpt_process_details
;
CrysAlisPro, Agilent Technologies,
Version 1.171.37.33c (release 11-04-2014 CrysAlis171 .NET)
(compiled Apr 11 2014,15:12:41)
Empirical absorption correction using spherical harmonics,
 implemented in SCALE3 ABSPACK scaling algorithm.
;
_exptl_crystal_density_diffrn 1.694
_exptl_crystal_density_method 'not measured'
_exptl_crystal_F_000 2128.0
_exptl_crystal_recrystallization_method 'Re-crystallisation from solvent: '
_exptl_crystal_size_max 0.58
_exptl_crystal_size_mid 0.2
_exptl_crystal_size_min 0.09
_refine_diff_density_max 1.325
_refine_diff_density_min -0.923
_refine_diff_density_rms 0.104
_refine_ls_extinction_method none
_refine_ls_goodness_of_fit_ref 1.063
_refine_ls_hydrogen_treatment mixed
_refine_ls_matrix_type full
_refine_ls_number_parameters 264
_refine_ls_number_reflns 4540
_refine_ls_number_restraints 0
_refine_ls_restrained_S_all 1.063
_refine_ls_R_factor_all 0.0405
_refine_ls_R_factor_gt 0.0347
_refine_ls_shift/su_max 0.002
_refine_ls_shift/su_mean 0.000
_refine_ls_structure_factor_coef Fsqd
_refine_ls_weighting_details 'calc w=1/[\s^2^(Fo^2^)+(0.0484P)^2^+5.3396P] where P=(Fo^2^+2Fc^2^)/3'
_refine_ls_weighting_scheme calc
_refine_ls_wR_factor_gt 0.0856
_refine_ls_wR_factor_ref 0.0892
_reflns_number_gt 4083
_reflns_number_total 4540
_reflns_threshold_expression >2sigma(I)
_cod_data_source_file c7nj02394d2.cif
_cod_data_source_block sebdt_rep
_cod_original_cell_volume 4189.9(3)
_cod_database_code 7056573
_chemical_oxdiff_formula C22N4H22S1Se2
_reflns_odcompleteness_completeness 99.83
_reflns_odcompleteness_iscentric 1
_reflns_odcompleteness_theta 26.32

loop_
_space_group_symop_id
_space_group_symop_operation_xyz
1 'x, y, z'
2 '-x, y, -z+1/2'
3 'x+1/2, y+1/2, z'
4 '-x+1/2, y+1/2, -z+1/2'
5 '-x, -y, -z'
6 'x, -y, z-1/2'
7 '-x+1/2, -y+1/2, -z'
8 'x+1/2, -y+1/2, z-1/2'

loop_
_atom_site_label
_atom_site_type_symbol
_atom_site_fract_x
_atom_site_fract_y
_atom_site_fract_z
_atom_site_U_iso_or_equiv
_atom_site_adp_type
_atom_site_occupancy
_atom_site_symmetry_multiplicity
_atom_site_calc_flag
_atom_site_refinement_flags
H10 H 0.7928 0.5842 0.5286 0.026 Uiso 1 1 calc R
H11 H 0.8517 0.6334 0.6357 0.023 Uiso 1 1 calc R
H17 H 0.6482 0.6785 0.9222 0.027 Uiso 1 1 calc R
H19 H 0.7463 0.6486 0.9233 0.022 Uiso 1 1 calc R
H22a H 0.8156 0.5120 0.8152 0.018 Uiso 1 1 calc R
H22b H 0.7946 0.4578 0.8618 0.018 Uiso 1 1 calc R
H23a H 0.8375 0.7270 0.9127 0.020 Uiso 1 1 calc R
H23b H 0.8684 0.7458 0.8716 0.020 Uiso 1 1 calc R
H24a H 0.9214 0.4738 0.9149 0.024 Uiso 1 1 calc R
H24b H 0.9489 0.6323 0.9578 0.024 Uiso 1 1 calc R
H25a H 0.8630 0.4003 0.9630 0.041 Uiso 1 1 calc R
H25b H 0.8935 0.5550 1.0072 0.041 Uiso 1 1 calc R
H25c H 0.9366 0.4029 1.0100 0.041 Uiso 1 1 calc R
H26a H 0.8282 0.7720 0.7758 0.018 Uiso 1 1 calc R
H26b H 0.8413 0.8291 0.7241 0.018 Uiso 1 1 calc R
H27a H 0.9040 0.5776 0.7424 0.021 Uiso 1 1 calc R
H27b H 0.8953 0.5392 0.7984 0.021 Uiso 1 1 calc R
H28a H 0.9569 0.8346 0.7893 0.027 Uiso 1 1 calc R
H28b H 0.9492 0.7928 0.8456 0.027 Uiso 1 1 calc R
H29a H 1.0259 0.6046 0.8122 0.046 Uiso 1 1 calc R
H29b H 1.0165 0.5546 0.8668 0.046 Uiso 1 1 calc R
H29c H 1.0523 0.7228 0.8694 0.046 Uiso 1 1 calc R
C1 C 0.80153(13) 0.5547(3) 0.84231(12) 0.0148(6) Uani 1 1 d .
C2 C 0.85438(13) 0.6643(4) 0.89105(13) 0.0170(6) Uani 1 1 d .
C3 C 0.91189(13) 0.5588(4) 0.93684(13) 0.0198(6) Uani 1 1 d .
C4 C 0.90018(15) 0.4712(4) 0.98358(14) 0.0271(7) Uani 1 1 d .
C5 C 0.83595(13) 0.7309(3) 0.74415(13) 0.0150(6) Uani 1 1 d .
C6 C 0.89797(13) 0.6293(4) 0.77380(13) 0.0176(6) Uani 1 1 d .
C7 C 0.95517(14) 0.7429(4) 0.81387(14) 0.0229(6) Uani 1 1 d .
C8 C 1.01827(15) 0.6474(5) 0.84327(15) 0.0309(8) Uani 1 1 d .
C9 C 0.76845(13) 0.6083(3) 0.64073(13) 0.0160(6) Uani 1 1 d .
C10 C 0.80785(14) 0.6134(4) 0.61387(13) 0.0193(6) Uani 1 1 d .
C11 C 0.77414(14) 0.5858(4) 0.55286(14) 0.0216(6) Uani 1 1 d .
C12 C 0.70385(13) 0.5814(3) 0.60179(12) 0.0148(5) Uani 1 1 d .
C13 C 0.67243(12) 0.5963(3) 0.63555(12) 0.0125(5) Uani 1 1 d .
C14 C 0.60668(13) 0.6037(3) 0.61875(12) 0.0132(5) Uani 1 1 d .
C15 C 0.58950(13) 0.6520(3) 0.66299(12) 0.0136(5) Uani 1 1 d .
C16 C 0.63871(12) 0.6708(3) 0.72564(12) 0.0121(5) Uani 1 1 d .
C17 C 0.63717(13) 0.6850(3) 0.78029(12) 0.0138(5) Uani 1 1 d .
C18 C 0.65108(15) 0.6780(4) 0.88707(13) 0.0222(6) Uani 1 1 d .
C19 C 0.70700(14) 0.6615(4) 0.88785(13) 0.0184(6) Uani 1 1 d .
C20 C 0.69927(13) 0.6662(3) 0.82836(12) 0.0143(5) Uani 1 1 d .
C21 C 0.70353(13) 0.6478(3) 0.74266(12) 0.0132(5) Uani 1 1 d .
C22 C 0.72062(12) 0.6274(3) 0.69635(12) 0.0127(5) Uani 1 1 d .
N1 N 0.74040(10) 0.6447(3) 0.80585(10) 0.0127(5) Uani 1 1 d .
N2 N 0.77938(11) 0.6350(3) 0.69924(10) 0.0138(5) Uani 1 1 d .
N3 N 0.55666(11) 0.5749(3) 0.56348(10) 0.0160(5) Uani 1 1 d .
N4 N 0.52649(11) 0.6631(3) 0.64007(10) 0.0158(5) Uani 1 1 d .
S1 S 0.49280(3) 0.61016(9) 0.56821(3) 0.01769(16) Uani 1 1 d .
Se1 Se 0.579441(13) 0.69964(4) 0.808297(12) 0.01741(9) Uani 1 1 d .
Se2 Se 0.686078(14) 0.55101(4) 0.521780(12) 0.01807(9) Uani 1 1 d .

loop_
_atom_site_aniso_label
_atom_site_aniso_U_11
_atom_site_aniso_U_22
_atom_site_aniso_U_33
_atom_site_aniso_U_23
_atom_site_aniso_U_13
_atom_site_aniso_U_12
C1 0.0168(13) 0.0119(13) 0.0127(13) 0.0012(10) 0.0053(11) 0.0027(10)
C2 0.0188(14) 0.0140(13) 0.0141(13) -0.0017(11) 0.0053(11) -0.0010(11)
C3 0.0164(14) 0.0203(15) 0.0152(14) -0.0035(11) 0.0026(11) -0.0011(11)
C4 0.0260(16) 0.0282(17) 0.0192(15) 0.0039(13) 0.0056(13) 0.0008(13)
C5 0.0148(13) 0.0103(13) 0.0184(14) -0.0007(11) 0.0072(11) -0.0023(10)
C6 0.0167(13) 0.0148(14) 0.0204(15) -0.0011(11) 0.0087(12) -0.0004(11)
C7 0.0170(14) 0.0219(15) 0.0264(16) -0.0068(13) 0.0084(12) -0.0017(12)
C8 0.0188(15) 0.0395(19) 0.0267(17) -0.0092(15) 0.0058(13) 0.0028(14)
C9 0.0209(14) 0.0134(13) 0.0146(13) 0.0003(11) 0.0096(11) -0.0006(11)
C10 0.0218(14) 0.0194(15) 0.0204(15) 0.0016(12) 0.0132(12) -0.0012(12)
C11 0.0244(15) 0.0249(16) 0.0238(15) 0.0052(13) 0.0182(13) 0.0026(12)
C12 0.0212(14) 0.0112(13) 0.0130(13) -0.0008(10) 0.0094(11) -0.0006(10)
C13 0.0164(13) 0.0110(13) 0.0091(12) 0.0000(10) 0.0057(10) -0.0008(10)
C14 0.0178(13) 0.0114(13) 0.0105(12) 0.0018(10) 0.0073(10) 0.0006(10)
C15 0.0175(13) 0.0113(13) 0.0104(13) 0.0041(10) 0.0059(11) 0.0016(10)
C16 0.0159(13) 0.0091(12) 0.0109(12) 0.0009(10) 0.0064(11) 0.0008(10)
C17 0.0190(13) 0.0117(13) 0.0116(13) 0.0012(10) 0.0085(11) 0.0013(10)
C18 0.0303(16) 0.0245(16) 0.0120(14) 0.0025(12) 0.0108(13) 0.0029(13)
C19 0.0238(14) 0.0181(14) 0.0102(13) -0.0001(11) 0.0064(11) 0.0004(12)
C20 0.0194(13) 0.0112(13) 0.0122(13) -0.0005(10) 0.0078(11) 0.0003(10)
C21 0.0183(13) 0.0091(12) 0.0104(12) -0.0012(10) 0.0058(10) -0.0018(10)
C22 0.0155(13) 0.0084(12) 0.0118(13) 0.0004(10) 0.0052(10) -0.0001(10)
N1 0.0156(11) 0.0115(11) 0.0090(10) -0.0015(9) 0.0047(9) -0.0009(9)
N2 0.0149(11) 0.0127(11) 0.0133(11) -0.0011(9) 0.0067(9) -0.0012(9)
N3 0.0168(12) 0.0211(12) 0.0089(11) 0.0018(9) 0.0055(9) 0.0018(10)
N4 0.0172(11) 0.0193(12) 0.0121(11) 0.0032(9) 0.0083(9) 0.0040(9)
S1 0.0146(3) 0.0254(4) 0.0103(3) 0.0024(3) 0.0043(3) 0.0024(3)
Se1 0.02094(16) 0.02112(17) 0.01357(15) 0.00190(11) 0.01122(12) 0.00257(11)
Se2 0.02448(17) 0.02082(17) 0.01179(15) 0.00077(11) 0.01128(12) 0.00083(11)

loop_
_atom_type_symbol
_atom_type_description
_atom_type_scat_dispersion_real
_atom_type_scat_dispersion_imag
_atom_type_scat_source
C C 0.0033 0.0016 'International Tables Vol C Tables 4.2.6.8 and 6.1.1.4'
H H 0.0000 0.0000 'International Tables Vol C Tables 4.2.6.8 and 6.1.1.4'
N N 0.0061 0.0033 'International Tables Vol C Tables 4.2.6.8 and 6.1.1.4'
S S 0.1246 0.1234 'International Tables Vol C Tables 4.2.6.8 and 6.1.1.4'
Se Se -0.0929 2.2259 'International Tables Vol C Tables 4.2.6.8 and 6.1.1.4'

loop_
_geom_angle_atom_site_label_1
_geom_angle_atom_site_label_2
_geom_angle_atom_site_label_3
_geom_angle
N1 C1 C2 113.9(2)
C1 C2 C3 112.3(2)
C4 C3 C2 112.6(3)
N2 C5 C6 114.4(2)
C5 C6 C7 110.9(2)
C8 C7 C6 112.7(3)
C12 C9 C10 116.8(3)
C12 C9 N2 109.0(2)
N2 C9 C10 134.1(3)
C11 C10 C9 112.3(3)
C10 C11 Se2 113.8(2)
C9 C12 C13 108.4(2)
C9 C12 Se2 110.8(2)
C13 C12 Se2 140.7(2)
C12 C13 C14 133.2(2)
C12 C13 C22 106.2(2)
C22 C13 C14 120.2(2)
C13 C14 C15 119.9(2)
N3 C14 C13 126.3(2)
N3 C14 C15 113.8(2)
C14 C15 C16 119.4(2)
N4 C15 C14 113.3(2)
N4 C15 C16 127.2(2)
C17 C16 C15 132.8(3)
C17 C16 C21 106.6(2)
C21 C16 C15 119.9(2)
C16 C17 Se1 141.0(2)
C20 C17 C16 107.6(2)
C20 C17 Se1 111.1(2)
C19 C18 Se1 113.8(2)
C18 C19 C20 112.8(3)
C17 C20 C19 116.1(3)
N1 C20 C17 109.6(2)
N1 C20 C19 134.1(3)
C16 C21 C22 119.8(2)
N1 C21 C16 108.8(2)
N1 C21 C22 131.3(2)
C13 C22 C21 119.6(2)
N2 C22 C13 109.0(2)
N2 C22 C21 131.4(2)
C20 N1 C1 120.2(2)
C20 N1 C21 107.3(2)
C21 N1 C1 126.3(2)
C9 N2 C5 120.5(2)
C9 N2 C22 107.5(2)
C22 N2 C5 126.2(2)
C14 N3 S1 106.52(19)
C15 N4 S1 106.73(19)
N3 S1 N4 99.66(12)
C17 Se1 C18 86.21(13)
C12 Se2 C11 86.23(13)

loop_
_geom_bond_atom_site_label_1
_geom_bond_atom_site_label_2
_geom_bond_distance
C1 C2 1.523(4)
C3 C2 1.533(4)
C3 C4 1.519(4)
C5 C6 1.525(4)
C6 C7 1.528(4)
C7 C8 1.519(4)
C10 C9 1.427(4)
C10 C11 1.357(4)
C12 C9 1.382(4)
C12 C13 1.410(4)
C13 C14 1.427(4)
C13 C22 1.411(4)
C15 C14 1.433(4)
C15 C16 1.437(4)
C17 C16 1.412(4)
C17 C20 1.387(4)
C18 C19 1.351(4)
C19 C20 1.427(4)
C21 C16 1.414(4)
C21 C22 1.440(4)
N1 C1 1.473(3)
N1 C20 1.387(3)
N1 C21 1.390(3)
N2 C5 1.475(3)
N2 C9 1.389(3)
N2 C22 1.389(3)
N3 C14 1.333(3)
N4 C15 1.334(3)
S1 N3 1.635(2)
S1 N4 1.635(2)
Se1 C17 1.865(3)
Se1 C18 1.883(3)
Se2 C11 1.884(3)
Se2 C12 1.869(3)
